data_4347263
loop_
_publ_author_name
'Li, Li'
'Nishihara, Sadafumi'
'Inoue, Katsuya'
'Kurmoo, Mohamedally'

_publ_section_title
;
 Progressive Transformation between Two Magnetic Ground States for One
 Crystal Structure of a Chiral Molecular Magnet.
;
_journal_issue 6
_journal_name_full 'Inorganic chemistry'
_journal_page_first 3047
_journal_page_last 3057
_journal_paper_doi 10.1021/acs.inorgchem.5b02956
_journal_volume 55
_journal_year 2016
_chemical_formula_sum 'C5 H9 Mn1.33 N4 O3'
_chemical_formula_weight 246.41
_space_group_IT_number 173
_space_group_name_Hall 'P 6c'
_space_group_name_H-M_alt 'P 63'
_symmetry_cell_setting hexagonal
_symmetry_space_group_name_H-M 'P 63'
_atom_sites_solution_hydrogens geom
_atom_sites_solution_primary direct
_atom_sites_solution_secondary difmap
_audit_creation_method SHELXL-97
_cell_angle_alpha 90.00
_cell_angle_beta 90.00
_cell_angle_gamma 120.00
_cell_formula_units_Z 6
_cell_length_a 13.5293(12)
_cell_length_b 13.5293(12)
_cell_length_c 8.0707(8)
_cell_measurement_reflns_used 3224
_cell_measurement_temperature 293(2)
_cell_measurement_theta_max 27.90
_cell_measurement_theta_min 3.01
_cell_volume 1279.4(2)
_computing_cell_refinement 'Bruker SAINT'
_computing_data_collection 'Bruker APEX2'
_computing_data_reduction 'Bruker SAINT'
_computing_structure_refinement 'SHELXL-97 (Sheldrick, 1997)'
_computing_structure_solution 'SHELXS-97 (Sheldrick, 1990)'
_diffrn_ambient_temperature 293(2)
_diffrn_measured_fraction_theta_full 0.999
_diffrn_measured_fraction_theta_max 0.999
_diffrn_measurement_device_type 'Bruker APEX-II CCD'
_diffrn_measurement_method '\f and \w scans'
_diffrn_radiation_monochromator graphite
_diffrn_radiation_source 'fine-focus sealed tube'
_diffrn_radiation_type MoK\a
_diffrn_radiation_wavelength 0.71073
_diffrn_reflns_av_R_equivalents 0.0330
_diffrn_reflns_av_sigmaI/netI 0.0255
_diffrn_reflns_limit_h_max 17
_diffrn_reflns_limit_h_min -17
_diffrn_reflns_limit_k_max 17
_diffrn_reflns_limit_k_min -17
_diffrn_reflns_limit_l_max 4
_diffrn_reflns_limit_l_min -10
_diffrn_reflns_number 7802
_diffrn_reflns_theta_full 27.90
_diffrn_reflns_theta_max 27.90
_diffrn_reflns_theta_min 1.74
_diffrn_standards_number 0
_exptl_absorpt_coefficient_mu 2.000
_exptl_absorpt_correction_T_max 0.9611
_exptl_absorpt_correction_T_min 0.6904
_exptl_absorpt_correction_type multi-scan
_exptl_crystal_colour black
_exptl_crystal_density_diffrn 1.919
_exptl_crystal_density_method 'not measured'
_exptl_crystal_description prism
_exptl_crystal_F_000 746
_exptl_crystal_size_max 0.20
_exptl_crystal_size_mid 0.02
_exptl_crystal_size_min 0.02
_refine_diff_density_max 0.735
_refine_diff_density_min -0.370
_refine_diff_density_rms 0.070
_refine_ls_abs_structure_details 'Flack H D (1983), Acta Cryst. A39, 876-881'
_refine_ls_abs_structure_Flack 0.03(3)
_refine_ls_extinction_method none
_refine_ls_goodness_of_fit_ref 1.130
_refine_ls_hydrogen_treatment mixed
_refine_ls_matrix_type full
_refine_ls_number_parameters 121
_refine_ls_number_reflns 1443
_refine_ls_number_restraints 1
_refine_ls_restrained_S_all 1.130
_refine_ls_R_factor_all 0.0283
_refine_ls_R_factor_gt 0.0248
_refine_ls_shift/su_max 0.000
_refine_ls_shift/su_mean 0.000
_refine_ls_structure_factor_coef Fsqd
_refine_ls_weighting_details 'calc w=1/[\s^2^(Fo^2^)+(0.0273P)^2^+0.6930P] where P=(Fo^2^+2Fc^2^)/3'
_refine_ls_weighting_scheme calc
_refine_ls_wR_factor_gt 0.0604
_refine_ls_wR_factor_ref 0.0625
_reflns_number_gt 1371
_reflns_number_total 1443
_reflns_threshold_expression >2sigma(I)
_cod_data_source_file ic5b02956_si_002.cif
_cod_data_source_block L1-IM2_293K
_cod_depositor_comments
;
The following automatic conversions were performed:

data item '_symmetry_cell_setting' value 'Hexagonal' was changed to
'hexagonal' in accordance with the
/home/saulius/struct/COD-crude-data/automatic-downloads/DataCite-retrospective/ACS/depositions/lib/dictionaries/cif_core.dic
dictionary named 'cif_core.dic' version 2.4.2 last updated on
2011-04-26.

Automatic conversion script
Id: cif_fix_values 6909 2019-04-08 15:41:33Z antanas 
;
_cod_original_sg_symbol_H-M P6(3)
_cod_database_code 4347263

loop_
_symmetry_equiv_pos_as_xyz
'x, y, z'
'-x, -y, z+1/2'
'-y, x-y, z'
'-x+y, -x, z'
'x-y, x, z+1/2'
'y, -x+y, z+1/2'

loop_
_atom_site_label
_atom_site_type_symbol
_atom_site_fract_x
_atom_site_fract_y
_atom_site_fract_z
_atom_site_U_iso_or_equiv
_atom_site_adp_type
_atom_site_occupancy
_atom_site_symmetry_multiplicity
_atom_site_calc_flag
_atom_site_refinement_flags
Mn2 Mn 0.3333 0.6667 0.92128(11) 0.01418(17) Uani 1 3 d S
Mn1 Mn 0.30199(4) 0.33804(4) 0.54555(8) 0.02215(13) Uani 1 1 d .
O2 O 0.2305(2) 0.18151(19) 0.4074(4) 0.0340(6) Uani 1 1 d .
C5 C 0.5351(2) 0.3227(2) 0.5488(6) 0.0204(6) Uani 1 1 d .
C4 C 0.3539(2) 0.5600(2) 0.7760(5) 0.0206(7) Uani 1 1 d .
O1 O 0.2462(2) 0.0581(2) 0.2474(4) 0.0310(6) Uani 1 1 d .
C1 C 0.2678(3) 0.1574(3) 0.2811(5) 0.0233(7) Uani 1 1 d .
N1 N 0.3462(3) 0.2080(3) 0.0006(4) 0.0295(7) Uani 1 1 d .
H1A H 0.4102 0.2560 -0.0548 0.035 Uiso 1 1 calc R
H1B H 0.2855 0.1978 -0.0589 0.035 Uiso 1 1 calc R
C2 C 0.3457(3) 0.2541(3) 0.1641(5) 0.0206(6) Uani 1 1 d .
H1 H 0.4233 0.2865 0.2080 0.025 Uiso 1 1 calc R
N2 N 0.3662(2) 0.4274(2) 0.3023(4) 0.0266(7) Uani 1 1 d .
H2A H 0.3488 0.4833 0.2944 0.032 Uiso 1 1 calc R
H2B H 0.4428 0.4604 0.3005 0.032 Uiso 1 1 calc R
C3 C 0.3193(3) 0.3521(3) 0.1572(6) 0.0309(8) Uani 1 1 d .
H2 H 0.3518 0.3962 0.0570 0.037 Uiso 1 1 calc R
H3 H 0.2374 0.3208 0.1533 0.037 Uiso 1 1 calc R
N4 N 0.4563(2) 0.3213(2) 0.6047(4) 0.0295(7) Uani 1 1 d .
N3 N 0.3682(3) 0.5006(3) 0.6901(5) 0.0337(8) Uani 1 1 d .
O3 O 0.3333 0.6667 0.4042(19) 0.171(5) Uani 1 3 d S
O5 O 0.0000 0.0000 0.096(7) 0.371(17) Uani 1 3 d S
O4 O 0.0000 0.0000 0.3658(5) 0.0162(8) Uani 1 3 d S

loop_
_atom_site_aniso_label
_atom_site_aniso_U_11
_atom_site_aniso_U_22
_atom_site_aniso_U_33
_atom_site_aniso_U_23
_atom_site_aniso_U_13
_atom_site_aniso_U_12
Mn2 0.0110(2) 0.0110(2) 0.0206(4) 0.000 0.000 0.00548(10)
Mn1 0.0219(2) 0.0219(2) 0.0229(3) -0.0032(2) 0.0054(3) 0.01119(18)
O2 0.0395(13) 0.0241(11) 0.0307(15) -0.0048(12) 0.0153(13) 0.0101(10)
C5 0.0195(13) 0.0148(12) 0.0259(16) -0.0015(16) -0.0009(16) 0.0078(10)
C4 0.0150(13) 0.0165(14) 0.0284(19) -0.0030(14) -0.0040(13) 0.0065(12)
O1 0.0388(14) 0.0202(11) 0.0298(15) -0.0035(11) 0.0067(12) 0.0116(10)
C1 0.0210(15) 0.0223(15) 0.0248(19) -0.0033(14) -0.0018(15) 0.0094(13)
N1 0.0402(16) 0.0343(15) 0.0213(17) -0.0006(13) 0.0026(13) 0.0241(13)
C2 0.0227(15) 0.0224(15) 0.0197(17) -0.0035(15) -0.0012(15) 0.0136(13)
N2 0.0325(15) 0.0193(13) 0.0303(18) -0.0002(12) 0.0072(14) 0.0145(12)
C3 0.0422(19) 0.0284(17) 0.031(2) 0.0023(17) -0.0001(18) 0.0243(15)
N4 0.0248(14) 0.0260(14) 0.0395(19) 0.0000(13) 0.0081(13) 0.0140(11)
N3 0.0272(15) 0.0313(16) 0.044(2) -0.0126(16) -0.0014(15) 0.0156(13)
O3 0.213(7) 0.213(7) 0.087(9) 0.000 0.000 0.107(4)
O5 0.172(7) 0.172(7) 0.77(5) 0.000 0.000 0.086(4)
O4 0.0072(9) 0.0072(9) 0.034(2) 0.000 0.000 0.0036(4)

loop_
_atom_type_symbol
_atom_type_description
_atom_type_scat_dispersion_real
_atom_type_scat_dispersion_imag
_atom_type_scat_source
C C 0.0033 0.0016 'International Tables Vol C Tables 4.2.6.8 and 6.1.1.4'
H H 0.0000 0.0000 'International Tables Vol C Tables 4.2.6.8 and 6.1.1.4'
N N 0.0061 0.0033 'International Tables Vol C Tables 4.2.6.8 and 6.1.1.4'
O O 0.0106 0.0060 'International Tables Vol C Tables 4.2.6.8 and 6.1.1.4'
Mn Mn 0.3368 0.7283 'International Tables Vol C Tables 4.2.6.8 and 6.1.1.4'

loop_
_geom_angle_atom_site_label_1
_geom_angle_atom_site_label_2
_geom_angle_atom_site_label_3
_geom_angle
_geom_angle_site_symmetry_1
_geom_angle_site_symmetry_3
C4 Mn2 C4 88.65(15) 4_565 3_665
C4 Mn2 C4 88.65(15) 4_565 .
C4 Mn2 C4 88.65(15) 3_665 .
C4 Mn2 C5 90.38(13) 4_565 6_565
C4 Mn2 C5 84.98(13) 3_665 6_565
C4 Mn2 C5 173.57(16) . 6_565
C4 Mn2 C5 84.98(13) 4_565 5
C4 Mn2 C5 173.57(16) 3_665 5
C4 Mn2 C5 90.38(13) . 5
C5 Mn2 C5 95.86(16) 6_565 5
C4 Mn2 C5 173.57(16) 4_565 2_665
C4 Mn2 C5 90.38(13) 3_665 2_665
C4 Mn2 C5 84.98(13) . 2_665
C5 Mn2 C5 95.86(16) 6_565 2_665
C5 Mn2 C5 95.86(16) 5 2_665
O2 Mn1 O1 89.09(10) . 5
O2 Mn1 N2 86.51(11) . .
O1 Mn1 N2 160.86(10) 5 .
O2 Mn1 N3 177.21(11) . .
O1 Mn1 N3 89.54(12) 5 .
N2 Mn1 N3 94.01(12) . .
O2 Mn1 N4 89.65(11) . .
O1 Mn1 N4 102.25(11) 5 .
N2 Mn1 N4 96.34(11) . .
N3 Mn1 N4 93.01(12) . .
O2 Mn1 N1 89.75(11) . 5
O1 Mn1 N1 73.68(11) 5 5
N2 Mn1 N1 87.67(11) . 5
N3 Mn1 N1 87.54(11) . 5
N4 Mn1 N1 175.90(12) . 5
C1 O2 Mn1 129.7(2) . .
N4 C5 Mn2 171.6(4) . 2_664
N3 C4 Mn2 178.3(3) . .
C1 O1 Mn1 118.0(2) . 6_554
O2 C1 O1 123.2(3) . .
O2 C1 C2 118.5(3) . .
O1 C1 C2 118.3(3) . .
C2 N1 Mn1 106.3(2) . 6_554
C2 N1 H1A 110.5 . .
Mn1 N1 H1A 110.5 6_554 .
C2 N1 H1B 110.5 . .
Mn1 N1 H1B 110.5 6_554 .
H1A N1 H1B 108.7 . .
N1 C2 C1 110.0(3) . .
N1 C2 C3 112.8(3) . .
C1 C2 C3 113.7(3) . .
N1 C2 H1 106.6 . .
C1 C2 H1 106.6 . .
C3 C2 H1 106.6 . .
C3 N2 Mn1 114.0(2) . .
C3 N2 H2A 108.7 . .
Mn1 N2 H2A 108.7 . .
C3 N2 H2B 108.7 . .
Mn1 N2 H2B 108.7 . .
H2A N2 H2B 107.6 . .
N2 C3 C2 111.3(3) . .
N2 C3 H2 109.4 . .
C2 C3 H2 109.4 . .
N2 C3 H3 109.4 . .
C2 C3 H3 109.4 . .
H2 C3 H3 108.0 . .
C5 N4 Mn1 144.2(3) . .
C4 N3 Mn1 151.1(3) . .

loop_
_geom_bond_atom_site_label_1
_geom_bond_atom_site_label_2
_geom_bond_distance
_geom_bond_site_symmetry_2
Mn2 C4 1.985(3) 4_565
Mn2 C4 1.985(3) 3_665
Mn2 C4 1.985(3) .
Mn2 C5 1.999(3) 6_565
Mn2 C5 1.999(3) 5
Mn2 C5 1.999(3) 2_665
Mn1 O2 2.148(2) .
Mn1 O1 2.159(3) 5
Mn1 N2 2.241(3) .
Mn1 N3 2.243(3) .
Mn1 N4 2.261(3) .
Mn1 N1 2.302(3) 5
O2 C1 1.250(4) .
C5 N4 1.148(4) .
C5 Mn2 1.999(3) 2_664
C4 N3 1.148(5) .
O1 C1 1.254(4) .
O1 Mn1 2.159(3) 6_554
C1 C2 1.528(5) .
N1 C2 1.460(5) .
N1 Mn1 2.302(3) 6_554
N1 H1A 0.9000 .
N1 H1B 0.9000 .
C2 C3 1.537(4) .
C2 H1 0.9800 .
N2 C3 1.472(5) .
N2 H2A 0.9000 .
N2 H2B 0.9000 .
C3 H2 0.9700 .
C3 H3 0.9700 .

loop_
_geom_torsion_atom_site_label_1
_geom_torsion_atom_site_label_2
_geom_torsion_atom_site_label_3
_geom_torsion_atom_site_label_4
_geom_torsion
_geom_torsion_site_symmetry_1
O1 Mn1 O2 C1 -164.1(3) 5
N2 Mn1 O2 C1 34.6(3) .
N3 Mn1 O2 C1 135(3) .
N4 Mn1 O2 C1 -61.8(3) .
N1 Mn1 O2 C1 122.2(3) 5
C4 Mn2 C4 N3 102(11) 4_565
C4 Mn2 C4 N3 14(11) 3_665
C5 Mn2 C4 N3 21(12) 6_565
C5 Mn2 C4 N3 -173(11) 5
C5 Mn2 C4 N3 -77(11) 2_665
Mn1 O2 C1 O1 151.9(3) .
Mn1 O2 C1 C2 -26.7(5) .
Mn1 O1 C1 O2 -170.8(3) 6_554
Mn1 O1 C1 C2 7.8(4) 6_554
Mn1 N1 C2 C1 -36.8(3) 6_554
Mn1 N1 C2 C3 -165.0(2) 6_554
O2 C1 C2 N1 -159.3(3) .
O1 C1 C2 N1 22.0(4) .
O2 C1 C2 C3 -31.7(5) .
O1 C1 C2 C3 149.7(3) .
O2 Mn1 N2 C3 10.5(2) .
O1 Mn1 N2 C3 -66.6(4) 5
N3 Mn1 N2 C3 -166.8(2) .
N4 Mn1 N2 C3 99.7(2) .
N1 Mn1 N2 C3 -79.4(2) 5
Mn1 N2 C3 C2 -58.1(3) .
N1 C2 C3 N2 -155.4(3) .
C1 C2 C3 N2 78.4(4) .
Mn2 C5 N4 Mn1 9(2) 2_664
O2 Mn1 N4 C5 67.4(4) .
O1 Mn1 N4 C5 156.4(4) 5
N2 Mn1 N4 C5 -19.1(4) .
N3 Mn1 N4 C5 -113.5(4) .
N1 Mn1 N4 C5 148.9(15) 5
Mn2 C4 N3 Mn1 -150(10) .
O2 Mn1 N3 C4 20(3) .
O1 Mn1 N3 C4 -40.5(7) 5
N2 Mn1 N3 C4 120.7(7) .
N4 Mn1 N3 C4 -142.8(7) .
N1 Mn1 N3 C4 33.2(7) 5
